data_9016236
loop_
_publ_author_name
'Camara, F.'
'Sokolova, E.'
'Hawthorne, F. C.'

_publ_section_title
;
 From structure topology to chemical composition. XII. Titanium silicates:
 the crystal chemistry of rinkite, Na2Ca4REETi(Si2O7)2OF3
 Note: sample YuksFe
;
_journal_name_full 'Mineralogical Magazine'
_journal_page_first 2755
_journal_page_last 2774
_journal_paper_doi 10.1180/minmag.2011.075.6.2755
_journal_volume 75
_journal_year 2011
_chemical_compound_source 'Yuskpor Mt., Khibiny, Kola, Russia'
_chemical_formula_sum
'Ba0.02 Ca3.58 Ce0.46 Dy0.02 F2.82 Gd0.02 La0.18 Na2.2 Nb0.12 Nd0.18 O15.18 Pr0.06 Si4 Sm0.04 Sr0.14 Ti0.85 Y0.12 Zr0.03'
_chemical_name_mineral Rinkite
_space_group_IT_number 14
_symmetry_space_group_name_Hall '-P 2ybc'
_symmetry_space_group_name_H-M 'P 1 21/c 1'
_cell_angle_alpha 90
_cell_angle_beta 101.390
_cell_angle_gamma 90
_cell_formula_units_Z 2
_cell_length_a 7.4263
_cell_length_b 5.6774
_cell_length_c 18.8261
_cell_volume 778.115
_database_code_amcsd 0018564
_exptl_crystal_density_diffrn 3.497
_cod_original_formula_sum
'Ca3.58 Dy.02 Gd.02 Sm.04 Nd.18 Pr.06 Ce.46 La.18 Y.12 Sr.14 Ba.02 (Ti.85 Nb.12 Zr.03) Na2.2 Si4 O15.18 F2.82'
_cod_database_code 9016236

loop_
_space_group_symop_operation_xyz
x,y,z
x,1/2-y,1/2+z
-x,1/2+y,1/2-z
-x,-y,-z

loop_
_atom_site_label
_atom_site_fract_x
_atom_site_fract_y
_atom_site_fract_z
_atom_site_occupancy
_atom_site_U_iso_or_equiv
_atom_site_type_symbol
_atom_site_attached_hydrogens
CaMH 0.09489 0.65997 0.19196 0.66000 0.01210 Ca 0
DyMH 0.09489 0.65997 0.19196 0.01000 0.01210 Dy 0
GdMH 0.09489 0.65997 0.19196 0.01000 0.01210 Gd 0
SmMH 0.09489 0.65997 0.19196 0.01000 0.01210 Sm 0
NdMH 0.09489 0.65997 0.19196 0.06000 0.01210 Nd 0
PrMH 0.09489 0.65997 0.19196 0.02000 0.01210 Pr 0
CeMH 0.09489 0.65997 0.19196 0.15000 0.01210 Ce 0
LaMH 0.09489 0.65997 0.19196 0.06000 0.01210 La 0
YMH 0.09489 0.65997 0.19196 0.04000 0.01210 Y 0
CaAP 0.59781 0.66229 0.19035 0.73000 0.01400 Ca 0
SrAP 0.59781 0.66229 0.19035 0.07000 0.01400 Sr 0
BaAP 0.59781 0.66229 0.19035 0.01000 0.01400 Ba 0
SmAP 0.59781 0.66229 0.19035 0.01000 0.01400 Sm 0
NdAP 0.59781 0.66229 0.19035 0.03000 0.01400 Nd 0
PrAP 0.59781 0.66229 0.19035 0.01000 0.01400 Pr 0
CeAP 0.59781 0.66229 0.19035 0.08000 0.01400 Ce 0
LaAP 0.59781 0.66229 0.19035 0.03000 0.01400 La 0
YAP 0.59781 0.66229 0.19035 0.02000 0.01400 Y 0
TiMO(1) 0.00000 0.00000 0.00000 0.85000 0.02470 Ti 0
NbMO(1) 0.00000 0.00000 0.00000 0.12000 0.02470 Nb 0
ZrMO(1) 0.00000 0.00000 0.00000 0.03000 0.02470 Zr 0
NaMO(2) 0.50000 0.00000 0.00000 1.00000 0.01720 Na 0
NaMO(3) 0.75299 0.50080 0.00011 0.60000 0.02580 Na 0
CaMO(3) 0.75299 0.50080 0.00011 0.40000 0.02580 Ca 0
Si(1) 0.34990 0.15320 0.13975 1.00000 0.01160 Si 0
Si(2) 0.78452 0.15270 0.13747 1.00000 0.01040 Si 0
O(1) 0.21690 0.14960 0.06121 1.00000 0.02050 O 0
O(2) 0.83300 0.13940 0.05802 1.00000 0.02010 O 0
O(3) 0.33660 0.39500 0.18369 1.00000 0.01900 O 0
O(4) 0.84310 0.39510 0.17974 1.00000 0.02180 O 0
O(5) 0.33310 0.93050 0.19113 1.00000 0.01570 O 0
O(6) 0.85080 0.93220 0.18995 1.00000 0.01690 O 0
O(7) 0.55750 0.13990 0.12029 1.00000 0.02640 O 0
OXOM 0.02470 0.70260 0.06143 0.59000 0.02220 O 0
FXOM 0.02470 0.70260 0.06143 0.41000 0.02220 F 0
FXOA 0.52410 0.65660 0.06327 1.00000 0.02850 F 0

loop_
_cod_changelog_entry_id
_cod_changelog_entry_author
_cod_changelog_entry_date
_cod_changelog_entry_text
1
;cod-tools version 3.8.0
Id: cif_guess_AMCSD_atom_types 9581 2023-05-17 12:35:41Z saulius
;
2023-05-23T09:21:47+03:00
;Derived atom types and hydrogen counts
from atom names that follow the AMCSD naming convention
(Wat == water, O-H == hydroxyl).
;

loop_
_cod_related_entry_id
_cod_related_entry_database
_cod_related_entry_code
1 AMCSD 0018564
